data_7209001
loop_
_publ_author_name
'Zhang, Tian-Zhan'
'Zhang, Zhi-Ming'
'Lu, Ying'
'Fu, Hai'
'Wang, En-Bo'

_publ_section_title
;
 Expansion of sodalite-type metal--organic frameworks with heterometallic
 metal--oxo cluster and its cation exchange property
;
_journal_issue 3
_journal_name_full CrystEngComm
_journal_page_first 459
_journal_paper_doi 10.1039/c2ce26400e
_journal_volume 15
_journal_year 2013
_chemical_formula_sum 'C30 H42 Li N3 O13 V'
_chemical_formula_weight 710.55
_chemical_name_systematic
;
?
;
_space_group_IT_number 33
_symmetry_cell_setting orthorhombic
_symmetry_space_group_name_Hall 'P 2c -2n'
_symmetry_space_group_name_H-M 'P n a 21'
_atom_sites_solution_hydrogens geom
_atom_sites_solution_primary direct
_atom_sites_solution_secondary difmap
_audit_creation_method SHELXL-97
_cell_angle_alpha 90.00
_cell_angle_beta 90.00
_cell_angle_gamma 90.00
_cell_formula_units_Z 4
_cell_length_a 18.079(4)
_cell_length_b 16.435(3)
_cell_length_c 11.603(2)
_cell_measurement_reflns_used 28417
_cell_measurement_temperature 293(2)
_cell_measurement_theta_max 27.48
_cell_measurement_theta_min 3.11
_cell_volume 3447.6(12)
_computing_cell_refinement auto
_computing_data_collection auto
_computing_data_reduction auto
_computing_structure_refinement 'SHELXL-97 (Sheldrick, 1997)'
_computing_structure_solution 'SHELXS-97 (Sheldrick, 1990)'
_diffrn_ambient_temperature 293(2)
_diffrn_detector_area_resol_mean 0.01
_diffrn_measured_fraction_theta_full 0.994
_diffrn_measured_fraction_theta_max 0.994
_diffrn_measurement_device_type 'Rigaku R-AXIS RAPID IP'
_diffrn_measurement_method Oscillation
_diffrn_radiation_monochromator graphite
_diffrn_radiation_source 'fine-focus sealed tube'
_diffrn_radiation_type MoK\a
_diffrn_radiation_wavelength 0.71073
_diffrn_reflns_av_R_equivalents 0.1046
_diffrn_reflns_av_sigmaI/netI 0.0991
_diffrn_reflns_limit_h_max 23
_diffrn_reflns_limit_h_min -21
_diffrn_reflns_limit_k_max 21
_diffrn_reflns_limit_k_min -21
_diffrn_reflns_limit_l_max 15
_diffrn_reflns_limit_l_min -15
_diffrn_reflns_number 28417
_diffrn_reflns_theta_full 27.48
_diffrn_reflns_theta_max 27.48
_diffrn_reflns_theta_min 3.11
_diffrn_standards_decay_% none
_diffrn_standards_interval_count 0
_diffrn_standards_interval_time 0
_diffrn_standards_number 0
_exptl_absorpt_coefficient_mu 0.354
_exptl_absorpt_correction_T_max 0.9790
_exptl_absorpt_correction_T_min 0.9554
_exptl_absorpt_correction_type multi-scan
_exptl_absorpt_process_details 'ABSCOR by T.Higashi 8 March,1995'
_exptl_crystal_colour blue
_exptl_crystal_density_diffrn 1.369
_exptl_crystal_density_method 'not measured'
_exptl_crystal_description block
_exptl_crystal_F_000 1492
_exptl_crystal_size_max 0.13
_exptl_crystal_size_mid 0.11
_exptl_crystal_size_min 0.06
_refine_diff_density_max 0.551
_refine_diff_density_min -0.430
_refine_diff_density_rms 0.065
_refine_ls_abs_structure_details 'Flack H D (1983), Acta Cryst. A39, 876-881'
_refine_ls_abs_structure_Flack 0.06(3)
_refine_ls_extinction_method none
_refine_ls_goodness_of_fit_ref 1.004
_refine_ls_hydrogen_treatment mixed
_refine_ls_matrix_type full
_refine_ls_number_parameters 433
_refine_ls_number_reflns 7671
_refine_ls_number_restraints 13
_refine_ls_restrained_S_all 1.013
_refine_ls_R_factor_all 0.1045
_refine_ls_R_factor_gt 0.0609
_refine_ls_shift/su_max 0.000
_refine_ls_shift/su_mean 0.000
_refine_ls_structure_factor_coef Fsqd
_refine_ls_weighting_details 'calc w=1/[\s^2^(Fo^2^)+(0.0678P)^2^+0.0000P] where P=(Fo^2^+2Fc^2^)/3'
_refine_ls_weighting_scheme calc
_refine_ls_wR_factor_gt 0.1293
_refine_ls_wR_factor_ref 0.1480
_reflns_number_gt 4991
_reflns_number_total 7671
_reflns_threshold_expression >2sigma(I)
_cod_data_source_file c2ce26400e.txt
_cod_data_source_block 3
_cod_original_sg_symbol_H-M Pna2(1)
_cod_database_code 7209001

loop_
_symmetry_equiv_pos_as_xyz
'x, y, z'
'-x, -y, z+1/2'
'-x+1/2, y+1/2, z+1/2'
'x+1/2, -y+1/2, z'

loop_
_atom_site_label
_atom_site_type_symbol
_atom_site_fract_x
_atom_site_fract_y
_atom_site_fract_z
_atom_site_U_iso_or_equiv
_atom_site_adp_type
_atom_site_occupancy
_atom_site_symmetry_multiplicity
_atom_site_calc_flag
_atom_site_refinement_flags
V1 V 0.30264(3) 0.08712(4) 0.62800(6) 0.02076(15) Uani 1 1 d .
Li1 Li 0.2262(5) 0.1026(5) 0.8606(7) 0.039(2) Uani 1 1 d .
O1 O 0.3038(2) 0.0859(2) 0.4209(3) 0.0397(8) Uani 1 1 d .
O2 O 0.30015(17) -0.02063(17) 0.5326(2) 0.0281(6) Uani 1 1 d .
O3 O 0.30007(17) 0.04415(18) 0.7516(2) 0.0293(7) Uani 1 1 d .
O4 O 0.20176(19) -0.29463(19) 0.1665(2) 0.0328(7) Uani 1 1 d .
O5 O 0.40865(17) 0.10413(19) 0.5985(2) 0.0327(8) Uani 1 1 d .
O6 O 0.2214(2) 0.0737(2) 0.0194(3) 0.0441(9) Uani 1 1 d .
O7 O 0.1912(3) -0.0443(3) -0.0598(3) 0.0595(12) Uani 1 1 d .
O8 O 0.4622(2) 0.1446(3) 0.7617(3) 0.0547(11) Uani 1 1 d .
O9 O 0.2247(2) -0.2901(2) 0.3566(3) 0.0411(9) Uani 1 1 d .
O10 O 0.64580(19) 0.3680(2) 0.7545(3) 0.0475(10) Uani 1 1 d .
O11 O 0.69638(17) 0.3993(2) 0.5856(3) 0.0366(8) Uani 1 1 d .
O12 O 0.5321(3) 0.3621(3) 0.2409(4) 0.0829(17) Uani 1 1 d .
O13 O 0.4681(3) 0.2486(3) 0.2315(3) 0.0649(13) Uani 1 1 d .
C1 C 0.2928(2) 0.0121(3) 0.4338(4) 0.0275(9) Uani 1 1 d .
C2 C 0.2672(2) -0.0401(3) 0.3340(4) 0.0233(9) Uani 1 1 d .
C3 C 0.2513(3) -0.0005(3) 0.2305(4) 0.0294(10) Uani 1 1 d .
H3A H 0.2589 0.0553 0.2241 0.035 Uiso 1 1 calc R
C4 C 0.2240(2) -0.0443(3) 0.1364(4) 0.0274(9) Uani 1 1 d .
C5 C 0.2131(2) -0.1273(3) 0.1477(4) 0.0305(10) Uani 1 1 d .
H5A H 0.1951 -0.1568 0.0853 0.037 Uiso 1 1 calc R
C6 C 0.2284(2) -0.1676(3) 0.2505(4) 0.0257(9) Uani 1 1 d .
C7 C 0.2566(2) -0.1230(3) 0.3428(4) 0.0248(9) Uani 1 1 d .
H7A H 0.2683 -0.1495 0.4112 0.030 Uiso 1 1 calc R
C8 C 0.2114(2) -0.0019(3) 0.0218(4) 0.0328(10) Uani 1 1 d .
C9 C 0.4805(2) 0.2256(3) 0.4726(4) 0.0274(10) Uani 1 1 d .
H9A H 0.4447 0.1948 0.4351 0.033 Uiso 1 1 calc R
C10 C 0.5399(4) 0.5579(5) 0.3227(6) 0.078(2) Uani 1 1 d .
H10A H 0.5795 0.5906 0.2928 0.117 Uiso 1 1 calc R
H10B H 0.4966 0.5653 0.2759 0.117 Uiso 1 1 calc R
H10C H 0.5542 0.5017 0.3216 0.117 Uiso 1 1 calc R
C11 C 0.6472(2) 0.3655(3) 0.6475(4) 0.0298(10) Uani 1 1 d .
C12 C 0.5481(2) 0.2594(3) 0.6451(4) 0.0287(10) Uani 1 1 d .
H12A H 0.5565 0.2516 0.7234 0.034 Uiso 1 1 calc R
C13 C 0.4518(2) 0.1506(3) 0.6578(4) 0.0301(10) Uani 1 1 d .
C14 C 0.1735(4) 0.3522(5) 0.2960(8) 0.095(3) Uani 1 1 d .
H14A H 0.1349 0.3199 0.3296 0.142 Uiso 1 1 calc R
H14B H 0.1540 0.3824 0.2320 0.142 Uiso 1 1 calc R
H14C H 0.1925 0.3893 0.3527 0.142 Uiso 1 1 calc R
C15 C 0.5856(5) 0.5662(6) 0.5203(9) 0.108(3) Uani 1 1 d U
H15A H 0.6273 0.5988 0.4979 0.162 Uiso 1 1 calc R
H15B H 0.5985 0.5097 0.5152 0.162 Uiso 1 1 calc R
H15C H 0.5720 0.5790 0.5982 0.162 Uiso 1 1 calc R
C16 C 0.2029(5) 0.2409(7) 0.1695(9) 0.129(4) Uani 1 1 d .
H16A H 0.1649 0.2084 0.2044 0.194 Uiso 1 1 calc R
H16B H 0.2420 0.2062 0.1425 0.194 Uiso 1 1 calc R
H16C H 0.1826 0.2706 0.1057 0.194 Uiso 1 1 calc R
C17 C 0.2927(4) 0.3509(4) 0.2041(6) 0.0691(19) Uani 1 1 d .
H17A H 0.3327 0.3169 0.1787 0.104 Uiso 1 1 calc R
H17B H 0.3106 0.3886 0.2608 0.104 Uiso 1 1 calc R
H17C H 0.2730 0.3804 0.1395 0.104 Uiso 1 1 calc R
C18 C 0.2175(2) -0.2575(3) 0.2608(4) 0.0279(10) Uani 1 1 d .
C19 C 0.5196(3) 0.2853(3) 0.4122(4) 0.0292(10) Uani 1 1 d .
C20 C 0.4951(2) 0.2123(3) 0.5887(4) 0.0271(9) Uani 1 1 d .
C21 C 0.5051(3) 0.2996(4) 0.2836(4) 0.0408(13) Uani 1 1 d .
C22 C 0.4992(7) 0.6654(6) 0.4511(8) 0.119(3) Uani 1 1 d U
H22A H 0.5379 0.7008 0.4251 0.178 Uiso 1 1 calc R
H22B H 0.4870 0.6781 0.5296 0.178 Uiso 1 1 calc R
H22C H 0.4562 0.6728 0.4035 0.178 Uiso 1 1 calc R
C23 C 0.4630(5) 0.5342(8) 0.4853(9) 0.133(4) Uani 1 1 d .
H23A H 0.4510 0.5501 0.5627 0.199 Uiso 1 1 calc R
H23B H 0.4772 0.4779 0.4845 0.199 Uiso 1 1 calc R
H23C H 0.4207 0.5418 0.4366 0.199 Uiso 1 1 calc R
C24 C 0.1037(3) 0.6345(3) 0.5320(5) 0.0499(13) Uani 1 1 d .
H24A H 0.1050 0.6497 0.4522 0.075 Uiso 1 1 calc R
H24B H 0.1508 0.6124 0.5540 0.075 Uiso 1 1 calc R
H24C H 0.0932 0.6816 0.5781 0.075 Uiso 1 1 calc R
C25 C -0.0274(3) 0.6071(4) 0.5205(6) 0.0626(17) Uani 1 1 d .
H25A H -0.0282 0.6208 0.4400 0.094 Uiso 1 1 calc R
H25B H -0.0359 0.6553 0.5654 0.094 Uiso 1 1 calc R
H25C H -0.0654 0.5680 0.5365 0.094 Uiso 1 1 calc R
C26 C 0.0450(4) 0.5498(5) 0.6760(5) 0.0628(18) Uani 1 1 d .
H26A H 0.0077 0.5093 0.6897 0.094 Uiso 1 1 calc R
H26B H 0.0345 0.5972 0.7215 0.094 Uiso 1 1 calc R
H26C H 0.0926 0.5285 0.6969 0.094 Uiso 1 1 calc R
C27 C 0.0624(5) 0.5010(4) 0.4788(6) 0.081(2) Uani 1 1 d .
H27A H 0.0615 0.5162 0.3989 0.121 Uiso 1 1 calc R
H27B H 0.0262 0.4593 0.4923 0.121 Uiso 1 1 calc R
H27C H 0.1106 0.4809 0.4984 0.121 Uiso 1 1 calc R
C28 C 0.2643(6) 0.2538(6) 0.3519(7) 0.114(3) Uani 1 1 d .
H28A H 0.2266 0.2204 0.3861 0.170 Uiso 1 1 calc R
H28B H 0.2830 0.2911 0.4084 0.170 Uiso 1 1 calc R
H28C H 0.3038 0.2199 0.3245 0.170 Uiso 1 1 calc R
C29 C 0.5882(2) 0.3174(3) 0.5861(4) 0.0275(10) Uani 1 1 d .
C30 C 0.5741(3) 0.3299(3) 0.4687(4) 0.0320(10) Uani 1 1 d .
H30A H 0.6014 0.3684 0.4281 0.038 Uiso 1 1 calc R
N1 N 0.5233(3) 0.5831(3) 0.4436(4) 0.0468(11) Uani 1 1 d .
N2 N 0.2330(3) 0.2990(3) 0.2561(4) 0.0493(11) Uani 1 1 d .
N3 N 0.0451(3) 0.5724(3) 0.5503(4) 0.0414(11) Uani 1 1 d .

loop_
_atom_site_aniso_label
_atom_site_aniso_U_11
_atom_site_aniso_U_22
_atom_site_aniso_U_33
_atom_site_aniso_U_23
_atom_site_aniso_U_13
_atom_site_aniso_U_12
V1 0.0252(3) 0.0148(3) 0.0223(3) -0.0014(3) -0.0007(4) 0.0010(3)
Li1 0.046(5) 0.039(5) 0.033(4) 0.012(3) 0.001(4) 0.004(4)
O1 0.056(2) 0.0207(16) 0.0428(18) -0.0050(15) -0.0091(18) -0.0065(16)
O2 0.0373(16) 0.0232(15) 0.0238(14) -0.0052(13) -0.0030(15) 0.0018(13)
O3 0.0365(17) 0.0225(17) 0.0290(15) 0.0019(13) -0.0005(14) 0.0010(14)
O4 0.0497(18) 0.0198(16) 0.0289(15) -0.0052(12) -0.0001(15) -0.0063(15)
O5 0.0316(16) 0.0326(19) 0.0339(18) -0.0083(13) 0.0036(14) -0.0077(13)
O6 0.061(2) 0.036(2) 0.0350(17) 0.0175(16) -0.0075(19) -0.0068(16)
O7 0.096(3) 0.051(3) 0.0316(18) -0.0052(18) -0.021(2) 0.006(2)
O8 0.065(3) 0.070(3) 0.0294(18) 0.0116(18) -0.0082(18) -0.037(2)
O9 0.073(3) 0.0214(17) 0.0290(17) 0.0037(14) -0.0019(17) -0.0013(16)
O10 0.042(2) 0.066(3) 0.0349(18) -0.0089(18) -0.0040(16) -0.0250(18)
O11 0.0279(16) 0.043(2) 0.0390(16) 0.0107(14) -0.0067(14) -0.0124(16)
O12 0.125(4) 0.083(4) 0.041(2) 0.024(2) -0.016(3) -0.050(3)
O13 0.103(4) 0.063(3) 0.0284(18) -0.0029(19) -0.021(2) -0.022(3)
C1 0.027(2) 0.022(2) 0.034(2) -0.0026(18) 0.001(2) 0.0009(18)
C2 0.025(2) 0.021(2) 0.023(2) -0.0002(18) 0.0064(18) -0.0012(17)
C3 0.040(3) 0.018(2) 0.030(2) 0.0018(18) 0.006(2) -0.004(2)
C4 0.036(2) 0.026(2) 0.021(2) 0.000(2) -0.003(2) 0.0000(16)
C5 0.041(3) 0.029(2) 0.021(2) -0.0061(19) 0.000(2) -0.0016(18)
C6 0.032(2) 0.017(2) 0.028(2) -0.0029(18) 0.006(2) 0.0008(18)
C7 0.036(2) 0.017(2) 0.022(2) -0.0006(18) 0.0032(19) -0.0019(18)
C8 0.034(3) 0.040(3) 0.024(2) 0.006(2) -0.002(2) 0.001(2)
C9 0.024(2) 0.026(2) 0.032(2) -0.0067(18) -0.0037(19) -0.0042(18)
C10 0.089(5) 0.093(6) 0.053(4) -0.016(4) 0.008(4) -0.004(4)
C11 0.028(2) 0.030(2) 0.031(3) 0.0036(19) -0.009(2) -0.0065(18)
C12 0.0256(19) 0.038(2) 0.023(2) -0.0016(19) 0.000(2) -0.0046(17)
C13 0.032(2) 0.028(2) 0.030(2) -0.0010(18) -0.0041(19) -0.0018(19)
C14 0.063(4) 0.059(5) 0.163(9) -0.022(5) 0.024(5) 0.007(4)
C15 0.094(4) 0.129(5) 0.100(4) -0.008(4) -0.018(4) 0.018(4)
C16 0.116(8) 0.128(9) 0.144(10) -0.087(7) 0.001(7) -0.023(7)
C17 0.078(5) 0.060(5) 0.070(4) -0.004(3) 0.013(4) -0.003(4)
C18 0.033(3) 0.021(2) 0.029(2) -0.0001(19) 0.0036(19) 0.0015(18)
C19 0.033(2) 0.029(2) 0.025(2) -0.0015(18) -0.001(2) 0.002(2)
C20 0.023(2) 0.031(2) 0.028(2) -0.0018(18) 0.0002(18) -0.0007(18)
C21 0.045(3) 0.051(4) 0.026(2) 0.000(2) -0.007(2) 0.000(3)
C22 0.154(5) 0.112(5) 0.090(4) -0.006(4) -0.009(4) 0.013(4)
C23 0.091(7) 0.193(12) 0.113(8) -0.004(8) 0.023(6) -0.049(7)
C24 0.044(3) 0.050(3) 0.055(3) -0.003(3) 0.012(3) -0.003(2)
C25 0.041(3) 0.098(5) 0.050(3) 0.003(4) 0.009(3) -0.006(3)
C26 0.079(5) 0.069(5) 0.040(3) 0.008(3) 0.004(3) 0.003(4)
C27 0.130(7) 0.044(4) 0.068(4) -0.018(3) 0.026(4) -0.014(4)
C28 0.177(10) 0.078(6) 0.086(6) 0.044(5) -0.018(6) 0.009(6)
C29 0.023(2) 0.031(3) 0.028(2) -0.0004(18) -0.0048(18) -0.0031(19)
C30 0.039(3) 0.029(2) 0.028(2) 0.0016(19) 0.006(2) -0.007(2)
N1 0.044(3) 0.050(3) 0.046(2) -0.004(2) 0.004(2) 0.002(2)
N2 0.053(3) 0.035(3) 0.060(3) 0.001(2) 0.007(2) 0.005(2)
N3 0.048(3) 0.037(3) 0.039(2) 0.0010(19) 0.003(2) -0.0049(19)

loop_
_atom_type_symbol
_atom_type_description
_atom_type_scat_dispersion_real
_atom_type_scat_dispersion_imag
_atom_type_scat_source
C C 0.0033 0.0016 'International Tables Vol C Tables 4.2.6.8 and 6.1.1.4'
H H 0.0000 0.0000 'International Tables Vol C Tables 4.2.6.8 and 6.1.1.4'
N N 0.0061 0.0033 'International Tables Vol C Tables 4.2.6.8 and 6.1.1.4'
O O 0.0106 0.0060 'International Tables Vol C Tables 4.2.6.8 and 6.1.1.4'
V V 0.3005 0.5294 'International Tables Vol C Tables 4.2.6.8 and 6.1.1.4'
Li Li -0.0003 0.0001 'International Tables Vol C Tables 4.2.6.8 and 6.1.1.4'

loop_
_geom_angle_atom_site_label_1
_geom_angle_atom_site_label_2
_geom_angle_atom_site_label_3
_geom_angle
_geom_angle_site_symmetry_1
_geom_angle_site_symmetry_3
O3 V1 O5 104.30(14) . .
O3 V1 O11 104.03(15) . 4_455
O5 V1 O11 151.56(13) . 4_455
O3 V1 O4 103.18(14) . 3
O5 V1 O4 86.52(13) . 3
O11 V1 O4 84.72(14) 4_455 3
O3 V1 O2 95.75(14) . .
O5 V1 O2 92.83(12) . .
O11 V1 O2 86.75(12) 4_455 .
O4 V1 O2 160.63(12) 3 .
O3 V1 O1 153.30(14) . .
O5 V1 O1 79.56(12) . .
O11 V1 O1 76.28(13) 4_455 .
O4 V1 O1 103.43(12) 3 .
O2 V1 O1 57.54(12) . .
O3 V1 C1 124.86(15) . .
O5 V1 C1 89.04(13) . .
O11 V1 C1 76.77(13) 4_455 .
O4 V1 C1 131.25(13) 3 .
O2 V1 C1 29.41(12) . .
O1 V1 C1 28.53(12) . .
O3 V1 Li1 39.48(19) . .
O5 V1 Li1 125.80(19) . .
O11 V1 Li1 76.83(19) 4_455 .
O4 V1 Li1 72.67(19) 3 .
O2 V1 Li1 122.06(19) . .
O1 V1 Li1 153.07(19) . .
C1 V1 Li1 141.7(2) . .
O6 Li1 O10 129.4(5) 1_556 4_455
O6 Li1 O9 105.4(4) 1_556 3
O10 Li1 O9 95.6(4) 4_455 3
O6 Li1 O3 120.2(4) 1_556 .
O10 Li1 O3 102.0(4) 4_455 .
O9 Li1 O3 96.3(4) 3 .
O6 Li1 C8 28.23(19) 1_556 1_556
O10 Li1 C8 123.2(4) 4_455 1_556
O9 Li1 C8 131.7(4) 3 1_556
O3 Li1 C8 101.7(4) . 1_556
O6 Li1 O7 55.1(2) 1_556 1_556
O10 Li1 O7 105.4(4) 4_455 1_556
O9 Li1 O7 157.7(4) 3 1_556
O3 Li1 O7 86.9(3) . 1_556
C8 Li1 O7 27.20(16) 1_556 1_556
O6 Li1 C18 128.9(4) 1_556 3
O10 Li1 C18 78.8(3) 4_455 3
O9 Li1 C18 23.53(16) 3 3
O3 Li1 C18 83.8(3) . 3
C8 Li1 C18 154.6(4) 1_556 3
O7 Li1 C18 170.4(4) 1_556 3
O6 Li1 V1 149.1(4) 1_556 .
O10 Li1 V1 78.5(3) 4_455 .
O9 Li1 V1 81.3(3) 3 .
O3 Li1 V1 29.35(14) . .
C8 Li1 V1 129.9(4) 1_556 .
O7 Li1 V1 109.9(3) 1_556 .
C18 Li1 V1 62.04(19) 3 .
C1 O1 V1 83.4(3) . .
C1 O2 V1 96.9(3) . .
V1 O3 Li1 111.2(3) . .
C18 O4 V1 131.4(3) . 3_544
C13 O5 V1 125.5(3) . .
C8 O6 Li1 106.0(4) . 1_554
C8 O7 Li1 71.5(3) . 1_554
C18 O9 Li1 116.9(4) . 3_544
C11 O10 Li1 128.3(4) . 4
C11 O11 V1 125.6(3) . 4
O1 C1 O2 120.5(4) . .
O1 C1 C2 120.8(4) . .
O2 C1 C2 118.7(4) . .
O1 C1 V1 68.1(3) . .
O2 C1 V1 53.7(2) . .
C2 C1 V1 164.2(3) . .
C7 C2 C3 119.7(4) . .
C7 C2 C1 123.1(4) . .
C3 C2 C1 117.1(4) . .
C2 C3 C4 120.2(4) . .
C2 C3 H3A 119.9 . .
C4 C3 H3A 119.9 . .
C5 C4 C3 119.0(4) . .
C5 C4 C8 120.9(4) . .
C3 C4 C8 120.0(4) . .
C4 C5 C6 121.4(4) . .
C4 C5 H5A 119.3 . .
C6 C5 H5A 119.3 . .
C5 C6 C7 118.8(4) . .
C5 C6 C18 120.8(4) . .
C7 C6 C18 120.4(4) . .
C2 C7 C6 120.9(4) . .
C2 C7 H7A 119.5 . .
C6 C7 H7A 119.5 . .
O7 C8 O6 125.8(5) . .
O7 C8 C4 117.3(4) . .
O6 C8 C4 116.9(4) . .
O7 C8 Li1 81.3(4) . 1_554
O6 C8 Li1 45.8(3) . 1_554
C4 C8 Li1 159.1(4) . 1_554
C20 C9 C19 120.0(4) . .
C20 C9 H9A 120.0 . .
C19 C9 H9A 120.0 . .
N1 C10 H10A 109.5 . .
N1 C10 H10B 109.5 . .
H10A C10 H10B 109.5 . .
N1 C10 H10C 109.5 . .
H10A C10 H10C 109.5 . .
H10B C10 H10C 109.5 . .
O10 C11 O11 124.3(4) . .
O10 C11 C29 118.5(4) . .
O11 C11 C29 117.2(4) . .
C29 C12 C20 120.8(4) . .
C29 C12 H12A 119.6 . .
C20 C12 H12A 119.6 . .
O8 C13 O5 124.8(4) . .
O8 C13 C20 119.7(4) . .
O5 C13 C20 115.4(4) . .
N2 C14 H14A 109.5 . .
N2 C14 H14B 109.5 . .
H14A C14 H14B 109.5 . .
N2 C14 H14C 109.5 . .
H14A C14 H14C 109.5 . .
H14B C14 H14C 109.5 . .
N1 C15 H15A 109.5 . .
N1 C15 H15B 109.5 . .
H15A C15 H15B 109.5 . .
N1 C15 H15C 109.5 . .
H15A C15 H15C 109.5 . .
H15B C15 H15C 109.5 . .
N2 C16 H16A 109.5 . .
N2 C16 H16B 109.5 . .
H16A C16 H16B 109.5 . .
N2 C16 H16C 109.5 . .
H16A C16 H16C 109.5 . .
H16B C16 H16C 109.5 . .
N2 C17 H17A 109.5 . .
N2 C17 H17B 109.5 . .
H17A C17 H17B 109.5 . .
N2 C17 H17C 109.5 . .
H17A C17 H17C 109.5 . .
H17B C17 H17C 109.5 . .
O9 C18 O4 125.6(4) . .
O9 C18 C6 118.9(4) . .
O4 C18 C6 115.5(4) . .
O9 C18 Li1 39.5(3) . 3_544
O4 C18 Li1 92.5(3) . 3_544
C6 C18 Li1 143.6(4) . 3_544
C30 C19 C9 119.5(4) . .
C30 C19 C21 119.9(4) . .
C9 C19 C21 120.6(4) . .
C9 C20 C12 119.9(4) . .
C9 C20 C13 121.4(4) . .
C12 C20 C13 118.7(4) . .
O13 C21 O12 125.6(5) . .
O13 C21 C19 117.8(5) . .
O12 C21 C19 116.6(5) . .
N1 C22 H22A 109.5 . .
N1 C22 H22B 109.5 . .
H22A C22 H22B 109.5 . .
N1 C22 H22C 109.5 . .
H22A C22 H22C 109.5 . .
H22B C22 H22C 109.5 . .
N1 C23 H23A 109.5 . .
N1 C23 H23B 109.5 . .
H23A C23 H23B 109.5 . .
N1 C23 H23C 109.5 . .
H23A C23 H23C 109.5 . .
H23B C23 H23C 109.5 . .
N3 C24 H24A 109.5 . .
N3 C24 H24B 109.5 . .
H24A C24 H24B 109.5 . .
N3 C24 H24C 109.5 . .
H24A C24 H24C 109.5 . .
H24B C24 H24C 109.5 . .
N3 C25 H25A 109.5 . .
N3 C25 H25B 109.5 . .
H25A C25 H25B 109.5 . .
N3 C25 H25C 109.5 . .
H25A C25 H25C 109.5 . .
H25B C25 H25C 109.5 . .
N3 C26 H26A 109.5 . .
N3 C26 H26B 109.5 . .
H26A C26 H26B 109.5 . .
N3 C26 H26C 109.5 . .
H26A C26 H26C 109.5 . .
H26B C26 H26C 109.5 . .
N3 C27 H27A 109.5 . .
N3 C27 H27B 109.5 . .
H27A C27 H27B 109.5 . .
N3 C27 H27C 109.5 . .
H27A C27 H27C 109.5 . .
H27B C27 H27C 109.5 . .
N2 C28 H28A 109.5 . .
N2 C28 H28B 109.5 . .
H28A C28 H28B 109.5 . .
N2 C28 H28C 109.5 . .
H28A C28 H28C 109.5 . .
H28B C28 H28C 109.5 . .
C12 C29 C30 119.3(4) . .
C12 C29 C11 120.0(4) . .
C30 C29 C11 120.8(4) . .
C19 C30 C29 120.6(4) . .
C19 C30 H30A 119.7 . .
C29 C30 H30A 119.7 . .
C22 N1 C23 106.1(8) . .
C22 N1 C15 112.3(6) . .
C23 N1 C15 105.8(7) . .
C22 N1 C10 112.4(6) . .
C23 N1 C10 108.3(6) . .
C15 N1 C10 111.4(6) . .
C28 N2 C14 110.5(7) . .
C28 N2 C16 109.3(7) . .
C14 N2 C16 109.2(6) . .
C28 N2 C17 108.6(6) . .
C14 N2 C17 108.5(5) . .
C16 N2 C17 110.8(6) . .
C25 N3 C27 111.4(5) . .
C25 N3 C24 109.6(4) . .
C27 N3 C24 108.5(5) . .
C25 N3 C26 108.8(5) . .
C27 N3 C26 110.5(5) . .
C24 N3 C26 108.0(5) . .

loop_
_geom_bond_atom_site_label_1
_geom_bond_atom_site_label_2
_geom_bond_distance
_geom_bond_site_symmetry_2
V1 O3 1.600(3) .
V1 O5 1.967(3) .
V1 O11 1.996(3) 4_455
V1 O4 1.996(3) 3
V1 O2 2.089(3) .
V1 O1 2.404(3) .
V1 C1 2.574(5) .
V1 Li1 3.043(8) .
Li1 O6 1.904(8) 1_556
Li1 O10 1.965(9) 4_455
Li1 O9 1.976(9) 3
Li1 O3 2.075(9) .
Li1 C8 2.553(9) 1_556
Li1 O7 2.661(9) 1_556
Li1 C18 2.769(10) 3
O1 C1 1.238(5) .
O2 C1 1.273(5) .
O4 C18 1.285(5) .
O4 V1 1.996(3) 3_544
O5 C13 1.290(5) .
O6 C8 1.256(6) .
O6 Li1 1.904(8) 1_554
O7 C8 1.231(6) .
O7 Li1 2.661(9) 1_554
O8 C13 1.224(5) .
O9 C18 1.240(5) .
O9 Li1 1.976(9) 3_544
O10 C11 1.242(5) .
O10 Li1 1.965(9) 4
O11 C11 1.272(5) .
O11 V1 1.996(3) 4
O12 C21 1.240(7) .
O13 C21 1.230(6) .
C1 C2 1.514(6) .
C2 C7 1.379(6) .
C2 C3 1.397(6) .
C3 C4 1.398(6) .
C3 H3A 0.9300 .
C4 C5 1.385(6) .
C4 C8 1.518(6) .
C5 C6 1.391(6) .
C5 H5A 0.9300 .
C6 C7 1.394(6) .
C6 C18 1.497(6) .
C7 H7A 0.9300 .
C8 Li1 2.553(9) 1_554
C9 C20 1.391(6) .
C9 C19 1.397(6) .
C9 H9A 0.9300 .
C10 N1 1.493(8) .
C10 H10A 0.9600 .
C10 H10B 0.9600 .
C10 H10C 0.9600 .
C11 C29 1.506(6) .
C12 C29 1.379(6) .
C12 C20 1.395(6) .
C12 H12A 0.9300 .
C13 C20 1.512(6) .
C14 N2 1.462(8) .
C14 H14A 0.9600 .
C14 H14B 0.9600 .
C14 H14C 0.9600 .
C15 N1 1.462(9) .
C15 H15A 0.9600 .
C15 H15B 0.9600 .
C15 H15C 0.9600 .
C16 N2 1.489(9) .
C16 H16A 0.9600 .
C16 H16B 0.9600 .
C16 H16C 0.9600 .
C17 N2 1.502(8) .
C17 H17A 0.9600 .
C17 H17B 0.9600 .
C17 H17C 0.9600 .
C18 Li1 2.769(10) 3_544
C19 C30 1.392(6) .
C19 C21 1.534(6) .
C22 N1 1.425(10) .
C22 H22A 0.9600 .
C22 H22B 0.9600 .
C22 H22C 0.9600 .
C23 N1 1.439(9) .
C23 H23A 0.9600 .
C23 H23B 0.9600 .
C23 H23C 0.9600 .
C24 N3 1.486(6) .
C24 H24A 0.9600 .
C24 H24B 0.9600 .
C24 H24C 0.9600 .
C25 N3 1.471(7) .
C25 H25A 0.9600 .
C25 H25B 0.9600 .
C25 H25C 0.9600 .
C26 N3 1.505(6) .
C26 H26A 0.9600 .
C26 H26B 0.9600 .
C26 H26C 0.9600 .
C27 N3 1.472(7) .
C27 H27A 0.9600 .
C27 H27B 0.9600 .
C27 H27C 0.9600 .
C28 N2 1.452(8) .
C28 H28A 0.9600 .
C28 H28B 0.9600 .
C28 H28C 0.9600 .
C29 C30 1.401(6) .
C30 H30A 0.9300 .
